data_4349569
loop_
_publ_author_name
'Zhu, Yuan-Yuan'
'Li, Hong-Qing'
'Ding, Zhong-Yu'
'L\"u, Xiao-Jin'
'Zhao, Liang'
'Meng, Yin-Shan'
'Liu, Tao'
'Gao, Song'

_publ_section_title
;
 Spin transitions in a series of [Fe(pybox)2]2+ complexes modulated by
 ligand structures, counter anions, and solvents
;
_journal_issue 12
_journal_name_full 'Inorganic Chemistry Frontiers'
_journal_page_first 1624
_journal_paper_doi 10.1039/C6QI00417B
_journal_volume 3
_journal_year 2016
_chemical_compound_source no
_chemical_formula_moiety 'C30 H38 Fe N6 O4, 2(C24 H20 B)'
_chemical_formula_sum 'C78 H78 B2 Fe N6 O4'
_chemical_formula_weight 1240.93
_chemical_name_common 4-2
_chemical_name_systematic 4-2
_space_group_crystal_system monoclinic
_space_group_IT_number 13
_space_group_name_Hall '-P 2yc'
_space_group_name_H-M_alt 'P 1 2/c 1'
_atom_sites_solution_hydrogens geom
_audit_creation_date 2016-01-11
_audit_creation_method
;
Olex2 1.2
(compiled 2015.09.30 svn.r3233 for OlexSys, GUI svn.r5103)
;
_audit_update_record
;
2016-03-16 deposited with the CCDC.
2016-10-28 downloaded from the CCDC.
;
_cell_angle_alpha 90
_cell_angle_beta 113.6560(10)
_cell_angle_gamma 90
_cell_formula_units_Z 4
_cell_length_a 23.401(2)
_cell_length_b 13.5170(13)
_cell_length_c 24.582(2)
_cell_measurement_reflns_used 8576
_cell_measurement_temperature 296(2)
_cell_measurement_theta_max 52.044
_cell_measurement_theta_min 1.9
_cell_volume 7122.2(11)
_computing_cell_refinement 'SAINT v7.68A (Bruker, 2009)'
_computing_data_reduction 'SAINT v7.68A (Bruker, 2009)'
_computing_molecular_graphics 'Olex2 (Dolomanov et al., 2009)'
_computing_publication_material 'Olex2 (Dolomanov et al., 2009)'
_computing_structure_refinement 'XL (Sheldrick, 2008)'
_computing_structure_solution 'ShelXS (Sheldrick, 2008)'
_diffrn_ambient_temperature 296.15
_diffrn_measured_fraction_theta_full 0.999
_diffrn_measured_fraction_theta_max 0.990
_diffrn_measurement_device_type 'CCD area detector'
_diffrn_measurement_method 'phi and omega scans'
_diffrn_radiation_monochromator graphite
_diffrn_radiation_type MoK\a
_diffrn_radiation_wavelength 0.71073
_diffrn_reflns_av_R_equivalents 0.0465
_diffrn_reflns_av_unetI/netI 0.0509
_diffrn_reflns_Laue_measured_fraction_full 0.999
_diffrn_reflns_Laue_measured_fraction_max 0.990
_diffrn_reflns_limit_h_max 28
_diffrn_reflns_limit_h_min -28
_diffrn_reflns_limit_k_max 16
_diffrn_reflns_limit_k_min -16
_diffrn_reflns_limit_l_max 30
_diffrn_reflns_limit_l_min -28
_diffrn_reflns_number 53558
_diffrn_reflns_point_group_measured_fraction_full 0.999
_diffrn_reflns_point_group_measured_fraction_max 0.990
_diffrn_reflns_theta_full 25.242
_diffrn_reflns_theta_max 26.022
_diffrn_reflns_theta_min 0.950
_exptl_absorpt_coefficient_mu 0.264
_exptl_absorpt_correction_T_max 0.7455
_exptl_absorpt_correction_T_min 0.6807
_exptl_absorpt_correction_type multi-scan
_exptl_absorpt_process_details
;
SADABS-2008/1 (Bruker,2008) was used for absorption correction.
wR2(int) was 0.0664 before and 0.0427 after correction.
The Ratio of minimum to maximum transmission is 0.9131.
The \l/2 correction factor is 0.0015.
;
_exptl_crystal_colour 'dark red'
_exptl_crystal_density_diffrn 1.157
_exptl_crystal_description block
_exptl_crystal_F_000 2624
_exptl_crystal_recrystallization_method 'Re-crystallisation from solvent'
_exptl_crystal_size_max 0.38
_exptl_crystal_size_mid 0.36
_exptl_crystal_size_min 0.26
_platon_squeeze_details
;
The disordered solvent molecules cannot be modeled and were treated 
by SQUEEZE,PLATON.
There are total 88e per unit cell, which are accumulated which corresponds 
to 22e per formula(C78H78B2FeN6O4). The 22e might come from one 
ether molecule and are not included in the formula.
;
_refine_diff_density_max 0.207
_refine_diff_density_min -0.278
_refine_diff_density_rms 0.036
_refine_ls_extinction_method none
_refine_ls_goodness_of_fit_ref 1.009
_refine_ls_hydrogen_treatment constr
_refine_ls_matrix_type full
_refine_ls_number_parameters 828
_refine_ls_number_reflns 13913
_refine_ls_number_restraints 0
_refine_ls_restrained_S_all 1.009
_refine_ls_R_factor_all 0.0892
_refine_ls_R_factor_gt 0.0480
_refine_ls_shift/su_max 0.001
_refine_ls_shift/su_mean 0.000
_refine_ls_structure_factor_coef Fsqd
_refine_ls_weighting_details 'w=1/[\s^2^(Fo^2^)+(0.0624P)^2^] where P=(Fo^2^+2Fc^2^)/3'
_refine_ls_weighting_scheme calc
_refine_ls_wR_factor_gt 0.1146
_refine_ls_wR_factor_ref 0.1274
_reflns_Friedel_coverage 0.000
_reflns_number_gt 8448
_reflns_number_total 13913
_reflns_threshold_expression 'I > 2\s(I)'
_cod_data_source_file c6qi00417b2.cif
_cod_data_source_block 4-2
_cod_original_cell_volume 7122.2(12)
_cod_database_code 4349569
_shelx_space_group_comment
;
The symmetry employed for this shelxl refinement is uniquely defined
by the following loop, which should always be used as a source of
symmetry information in preference to the above space-group names.
They are only intended as comments.
;
_olex2_refinement_description
;
1. Fixed Uiso
 At 1.2 times of:
  All C(H) groups, All C(H,H) groups
 At 1.5 times of:
  All C(H,H,H) groups
2.a Secondary CH2 refined with riding coordinates:
 C4(H4A,H4B), C12(H12A,H12B), C19(H19A,H19B), C27(H27A,H27B)
2.b Aromatic/amide H refined with riding coordinates:
 C7(H7), C8(H8), C9(H9), C22(H22), C23(H23), C24(H24), C32(H32), C33(H33),
 C34(H34), C35(H35), C36(H36), C38(H38), C39(H39), C40(H40), C41(H41), C42(H42),
  C44(H44), C45(H45), C46(H46), C47(H47), C48(H48), C50(H50), C51(H51),
 C52(H52), C53(H53), C54(H54), C56(H56), C57(H57), C58(H58), C59(H59), C60(H60),
  C62(H62), C63(H63), C64(H64), C65(H65), C66(H66), C68(H68), C69(H69),
 C70(H70), C71(H71), C72(H72), C74(H74), C75(H75), C76(H76), C77(H77), C78(H78)
2.c Idealised Me refined as rotating group:
 C1(H1A,H1B,H1C), C2(H2A,H2B,H2C), C14(H14A,H14B,H14C), C15(H15A,H15B,H15C),
 C16(H16A,H16B,H16C), C17(H17A,H17B,H17C), C29(H29A,H29B,H29C), C30(H30A,H30B,
 H30C)
;
_shelx_shelxl_version_number 2014/7
_olex2_submission_special_instructions 'No special instructions were received'
_solvent_exptl_crystal_recrystallization_method acetonitrile/ether

loop_
_space_group_symop_operation_xyz
'x, y, z'
'-x, y, -z+1/2'
'-x, -y, -z'
'x, -y, z-1/2'

loop_
_atom_site_label
_atom_site_type_symbol
_atom_site_fract_x
_atom_site_fract_y
_atom_site_fract_z
_atom_site_U_iso_or_equiv
_atom_site_adp_type
_atom_site_occupancy
_atom_site_site_symmetry_order
_atom_site_calc_flag
_atom_site_refinement_flags_posn
Fe1 Fe 0.25263(2) 0.24831(2) 0.48859(2) 0.03958(10) Uani 1 1 d .
O1 O 0.39953(7) 0.40163(12) 0.46658(7) 0.0605(4) Uani 1 1 d .
O2 O 0.11805(10) 0.13639(18) 0.32700(9) 0.1068(7) Uani 1 1 d .
O3 O 0.14429(8) 0.45563(12) 0.53449(8) 0.0723(5) Uani 1 1 d .
O4 O 0.31998(10) 0.01499(12) 0.61233(7) 0.0812(6) Uani 1 1 d .
N1 N 0.33866(8) 0.33415(12) 0.50793(7) 0.0424(4) Uani 1 1 d .
N2 N 0.26087(8) 0.25927(12) 0.40725(7) 0.0434(4) Uani 1 1 d .
N3 N 0.16957(8) 0.17186(13) 0.42399(9) 0.0528(5) Uani 1 1 d .
N4 N 0.19665(8) 0.37972(12) 0.48680(8) 0.0467(4) Uani 1 1 d .
N5 N 0.23973(8) 0.24208(12) 0.56785(8) 0.0438(4) Uani 1 1 d .
N6 N 0.30034(8) 0.11219(12) 0.53276(8) 0.0481(5) Uani 1 1 d .
C1 C 0.43126(11) 0.30015(18) 0.59871(11) 0.0652(7) Uani 1 1 d .
H1A H 0.4066 0.2599 0.6132 0.098 Uiso 1 1 calc GR
H1B H 0.4649 0.3296 0.6316 0.098 Uiso 1 1 calc GR
H1C H 0.4479 0.2599 0.5764 0.098 Uiso 1 1 calc GR
C2 C 0.36476(13) 0.44802(19) 0.59345(11) 0.0713(8) Uani 1 1 d .
H2A H 0.3385 0.4975 0.5673 0.107 Uiso 1 1 calc GR
H2B H 0.3986 0.4795 0.6252 0.107 Uiso 1 1 calc GR
H2C H 0.3409 0.4093 0.6095 0.107 Uiso 1 1 calc GR
C3 C 0.39065(10) 0.38112(16) 0.55898(9) 0.0498(6) Uani 1 1 d .
C4 C 0.42488(12) 0.43968(18) 0.52743(11) 0.0665(7) Uani 1 1 d .
H4A H 0.4168 0.5100 0.5279 0.080 Uiso 1 1 calc R
H4B H 0.4695 0.4286 0.5465 0.080 Uiso 1 1 calc R
C5 C 0.34942(10) 0.34896(15) 0.46184(9) 0.0431(5) Uani 1 1 d .
C6 C 0.30791(10) 0.31072(16) 0.40349(9) 0.0466(5) Uani 1 1 d .
C7 C 0.31220(13) 0.3276(2) 0.34997(11) 0.0700(7) Uani 1 1 d .
H7 H 0.3450 0.3643 0.3480 0.084 Uiso 1 1 calc R
C8 C 0.26662(16) 0.2888(3) 0.29953(12) 0.0915(10) Uani 1 1 d .
H8 H 0.2690 0.2970 0.2629 0.110 Uiso 1 1 calc R
C9 C 0.21751(14) 0.2376(2) 0.30333(12) 0.0840(9) Uani 1 1 d .
H9 H 0.1856 0.2131 0.2693 0.101 Uiso 1 1 calc R
C10 C 0.21627(11) 0.22341(18) 0.35810(10) 0.0561(6) Uani 1 1 d .
C11 C 0.16740(11) 0.17477(19) 0.37174(12) 0.0623(7) Uani 1 1 d .
C12 C 0.07737(19) 0.1001(4) 0.35432(19) 0.1497(18) Uani 1 1 d .
H12A H 0.0702 0.0297 0.3474 0.180 Uiso 1 1 calc R
H12B H 0.0374 0.1339 0.3379 0.180 Uiso 1 1 calc R
C13 C 0.11061(13) 0.1213(2) 0.42049(14) 0.0737(8) Uani 1 1 d .
C14 C 0.12715(16) 0.0305(3) 0.4587(2) 0.1465(18) Uani 1 1 d .
H14A H 0.1530 -0.0119 0.4468 0.220 Uiso 1 1 calc GR
H14B H 0.0897 -0.0040 0.4543 0.220 Uiso 1 1 calc GR
H14C H 0.1494 0.0493 0.4995 0.220 Uiso 1 1 calc GR
C15 C 0.07367(14) 0.1907(2) 0.44170(17) 0.1078(12) Uani 1 1 d .
H15A H 0.0970 0.2054 0.4830 0.162 Uiso 1 1 calc GR
H15B H 0.0348 0.1602 0.4366 0.162 Uiso 1 1 calc GR
H15C H 0.0657 0.2509 0.4191 0.162 Uiso 1 1 calc GR
C16 C 0.21755(14) 0.5404(2) 0.45283(16) 0.1018(11) Uani 1 1 d .
H16A H 0.2375 0.5640 0.4929 0.153 Uiso 1 1 calc GR
H16B H 0.1996 0.5952 0.4267 0.153 Uiso 1 1 calc GR
H16C H 0.2478 0.5081 0.4417 0.153 Uiso 1 1 calc GR
C17 C 0.13113(15) 0.4375(2) 0.38453(13) 0.0916(10) Uani 1 1 d .
H17A H 0.1597 0.4118 0.3689 0.137 Uiso 1 1 calc GR
H17B H 0.1099 0.4940 0.3616 0.137 Uiso 1 1 calc GR
H17C H 0.1012 0.3875 0.3824 0.137 Uiso 1 1 calc GR
C18 C 0.16672(12) 0.46792(16) 0.44846(11) 0.0591(7) Uani 1 1 d .
C19 C 0.12252(15) 0.5052(2) 0.47604(14) 0.0877(9) Uani 1 1 d .
H19A H 0.1251 0.5765 0.4806 0.105 Uiso 1 1 calc R
H19B H 0.0797 0.4871 0.4516 0.105 Uiso 1 1 calc R
C20 C 0.18261(11) 0.38493(15) 0.53174(11) 0.0500(6) Uani 1 1 d .
C21 C 0.20705(11) 0.31303(15) 0.58080(10) 0.0488(6) Uani 1 1 d .
C22 C 0.19917(13) 0.31295(19) 0.63332(11) 0.0692(7) Uani 1 1 d .
H22 H 0.1765 0.3627 0.6418 0.083 Uiso 1 1 calc R
C23 C 0.22566(16) 0.2374(2) 0.67311(13) 0.0844(9) Uani 1 1 d .
H23 H 0.2217 0.2365 0.7093 0.101 Uiso 1 1 calc R
C24 C 0.25815(14) 0.1628(2) 0.65936(11) 0.0759(8) Uani 1 1 d .
H24 H 0.2753 0.1105 0.6854 0.091 Uiso 1 1 calc R
C25 C 0.26442(11) 0.16803(16) 0.60624(9) 0.0502(6) Uani 1 1 d .
C26 C 0.29641(11) 0.09765(15) 0.58208(10) 0.0527(6) Uani 1 1 d .
C27 C 0.34162(19) -0.0419(2) 0.57430(14) 0.1075(12) Uani 1 1 d .
H27A H 0.3171 -0.1018 0.5608 0.129 Uiso 1 1 calc R
H27B H 0.3851 -0.0602 0.5955 0.129 Uiso 1 1 calc R
C28 C 0.33369(12) 0.02503(17) 0.52161(11) 0.0596(7) Uani 1 1 d .
C29 C 0.39587(15) 0.0581(2) 0.52322(18) 0.1136(13) Uani 1 1 d .
H29A H 0.3894 0.1066 0.4928 0.170 Uiso 1 1 calc GR
H29B H 0.4176 0.0022 0.5166 0.170 Uiso 1 1 calc GR
H29C H 0.4202 0.0866 0.5613 0.170 Uiso 1 1 calc GR
C30 C 0.29473(14) -0.0207(2) 0.46280(13) 0.0885(9) Uani 1 1 d .
H30A H 0.2554 -0.0413 0.4627 0.133 Uiso 1 1 calc GR
H30B H 0.3161 -0.0771 0.4562 0.133 Uiso 1 1 calc GR
H30C H 0.2877 0.0269 0.4318 0.133 Uiso 1 1 calc GR
C31 C 0.12193(10) -0.11554(15) 0.61867(10) 0.0469(5) Uani 1 1 d .
C32 C 0.07530(11) -0.05456(17) 0.57970(10) 0.0562(6) Uani 1 1 d .
H32 H 0.0521 -0.0774 0.5414 0.067 Uiso 1 1 calc R
C33 C 0.06187(13) 0.03834(19) 0.59528(12) 0.0733(8) Uani 1 1 d .
H33 H 0.0300 0.0758 0.5677 0.088 Uiso 1 1 calc R
C34 C 0.09507(14) 0.0754(2) 0.65080(14) 0.0828(9) Uani 1 1 d .
H34 H 0.0857 0.1374 0.6614 0.099 Uiso 1 1 calc R
C35 C 0.14241(14) 0.01976(19) 0.69059(12) 0.0794(8) Uani 1 1 d .
H35 H 0.1655 0.0438 0.7286 0.095 Uiso 1 1 calc R
C36 C 0.15560(12) -0.07242(18) 0.67394(11) 0.0658(7) Uani 1 1 d .
H36 H 0.1889 -0.1077 0.7012 0.079 Uiso 1 1 calc R
C37 C 0.10701(12) -0.24310(15) 0.53069(10) 0.0543(6) Uani 1 1 d .
C38 C 0.14631(14) -0.22547(16) 0.50106(11) 0.0649(7) Uani 1 1 d .
H38 H 0.1878 -0.2092 0.5235 0.078 Uiso 1 1 calc R
C39 C 0.1262(2) -0.23121(19) 0.44028(14) 0.0872(10) Uani 1 1 d .
H39 H 0.1541 -0.2190 0.4227 0.105 Uiso 1 1 calc R
C40 C 0.0658(2) -0.2546(2) 0.40565(14) 0.1002(13) Uani 1 1 d .
H40 H 0.0523 -0.2591 0.3646 0.120 Uiso 1 1 calc R
C41 C 0.02520(17) -0.2714(2) 0.43198(14) 0.0905(11) Uani 1 1 d .
H41 H -0.0163 -0.2864 0.4087 0.109 Uiso 1 1 calc R
C42 C 0.04589(13) -0.26605(18) 0.49410(12) 0.0695(8) Uani 1 1 d .
H42 H 0.0176 -0.2783 0.5112 0.083 Uiso 1 1 calc R
C43 C 0.09245(10) -0.30317(17) 0.63051(11) 0.0521(6) Uani 1 1 d .
C44 C 0.07598(12) -0.39969(18) 0.61143(14) 0.0735(8) Uani 1 1 d .
H44 H 0.0823 -0.4218 0.5784 0.088 Uiso 1 1 calc R
C45 C 0.05040(14) -0.4651(2) 0.63959(19) 0.0998(11) Uani 1 1 d .
H45 H 0.0403 -0.5293 0.6254 0.120 Uiso 1 1 calc R
C46 C 0.04031(16) -0.4350(3) 0.6877(2) 0.1099(13) Uani 1 1 d .
H46 H 0.0246 -0.4790 0.7073 0.132 Uiso 1 1 calc R
C47 C 0.05338(14) -0.3400(3) 0.70684(14) 0.0932(10) Uani 1 1 d .
H47 H 0.0454 -0.3182 0.7390 0.112 Uiso 1 1 calc R
C48 C 0.07860(11) -0.2756(2) 0.67839(11) 0.0639(7) Uani 1 1 d .
H48 H 0.0867 -0.2108 0.6920 0.077 Uiso 1 1 calc R
C49 C 0.20564(11) -0.26528(16) 0.63427(9) 0.0487(6) Uani 1 1 d .
C50 C 0.22388(12) -0.36374(17) 0.64741(10) 0.0583(6) Uani 1 1 d .
H50 H 0.1930 -0.4115 0.6395 0.070 Uiso 1 1 calc R
C51 C 0.28548(14) -0.3939(2) 0.67162(12) 0.0729(8) Uani 1 1 d .
H51 H 0.2950 -0.4606 0.6793 0.087 Uiso 1 1 calc R
C52 C 0.33229(14) -0.3267(2) 0.68426(12) 0.0763(8) Uani 1 1 d .
H52 H 0.3737 -0.3469 0.7010 0.092 Uiso 1 1 calc R
C53 C 0.31766(13) -0.2287(2) 0.67199(13) 0.0784(8) Uani 1 1 d .
H53 H 0.3492 -0.1819 0.6802 0.094 Uiso 1 1 calc R
C54 C 0.25523(12) -0.1996(2) 0.64709(11) 0.0667(7) Uani 1 1 d .
H54 H 0.2462 -0.1329 0.6386 0.080 Uiso 1 1 calc R
B1 B 0.13173(13) -0.23159(18) 0.60317(11) 0.0475(6) Uani 1 1 d .
C55 C 0.37335(12) 0.27273(15) 0.94272(10) 0.0508(6) Uani 1 1 d .
C56 C 0.33384(13) 0.28172(16) 0.97232(11) 0.0561(6) Uani 1 1 d .
H56 H 0.2910 0.2819 0.9499 0.067 Uiso 1 1 calc R
C57 C 0.35514(16) 0.29038(17) 1.03330(12) 0.0667(7) Uani 1 1 d .
H57 H 0.3267 0.2970 1.0508 0.080 Uiso 1 1 calc R
C58 C 0.41776(18) 0.28926(19) 1.06805(12) 0.0777(9) Uani 1 1 d .
H58 H 0.4321 0.2930 1.1092 0.093 Uiso 1 1 calc R
C59 C 0.45900(15) 0.2826(2) 1.04155(12) 0.0772(8) Uani 1 1 d .
H59 H 0.5017 0.2828 1.0646 0.093 Uiso 1 1 calc R
C60 C 0.43705(13) 0.27563(18) 0.98008(11) 0.0660(7) Uani 1 1 d .
H60 H 0.4659 0.2727 0.9629 0.079 Uiso 1 1 calc R
C61 C 0.38799(10) 0.32723(17) 0.84314(9) 0.0485(5) Uani 1 1 d .
C62 C 0.39663(11) 0.3028(2) 0.79198(10) 0.0627(7) Uani 1 1 d .
H62 H 0.3846 0.2403 0.7755 0.075 Uiso 1 1 calc R
C63 C 0.42252(13) 0.3681(2) 0.76459(12) 0.0768(8) Uani 1 1 d .
H63 H 0.4275 0.3487 0.7304 0.092 Uiso 1 1 calc R
C64 C 0.44080(13) 0.4608(2) 0.78748(14) 0.0786(9) Uani 1 1 d .
H64 H 0.4573 0.5050 0.7686 0.094 Uiso 1 1 calc R
C65 C 0.43441(12) 0.48773(19) 0.83882(13) 0.0709(7) Uani 1 1 d .
H65 H 0.4475 0.5498 0.8555 0.085 Uiso 1 1 calc R
C66 C 0.40828(11) 0.42125(17) 0.86527(11) 0.0565(6) Uani 1 1 d .
H66 H 0.4041 0.4407 0.8998 0.068 Uiso 1 1 calc R
C67 C 0.27465(12) 0.28564(19) 0.83654(10) 0.0564(6) Uani 1 1 d .
C68 C 0.25435(13) 0.3751(2) 0.80624(12) 0.0706(7) Uani 1 1 d .
H68 H 0.2843 0.4197 0.8055 0.085 Uiso 1 1 calc R
C69 C 0.19189(15) 0.4010(3) 0.77719(13) 0.0859(9) Uani 1 1 d .
H69 H 0.1810 0.4620 0.7583 0.103 Uiso 1 1 calc R
C70 C 0.14685(16) 0.3370(3) 0.77647(14) 0.0961(11) Uani 1 1 d .
H70 H 0.1050 0.3533 0.7563 0.115 Uiso 1 1 calc R
C71 C 0.16354(15) 0.2478(3) 0.80584(14) 0.0919(10) Uani 1 1 d .
H71 H 0.1330 0.2039 0.8059 0.110 Uiso 1 1 calc R
C72 C 0.22620(13) 0.2240(2) 0.83536(11) 0.0722(8) Uani 1 1 d .
H72 H 0.2365 0.1639 0.8554 0.087 Uiso 1 1 calc R
C73 C 0.36090(12) 0.13775(17) 0.85832(11) 0.0566(6) Uani 1 1 d .
C74 C 0.31990(14) 0.08235(19) 0.81194(12) 0.0761(8) Uani 1 1 d .
H74 H 0.2828 0.1120 0.7868 0.091 Uiso 1 1 calc R
C75 C 0.33057(18) -0.0153(2) 0.80045(14) 0.0980(11) Uani 1 1 d .
H75 H 0.3011 -0.0483 0.7682 0.118 Uiso 1 1 calc R
C76 C 0.38333(18) -0.0623(2) 0.83575(17) 0.0972(10) Uani 1 1 d .
H76 H 0.3908 -0.1273 0.8281 0.117 Uiso 1 1 calc R
C77 C 0.42593(16) -0.0116(2) 0.88353(17) 0.1007(11) Uani 1 1 d .
H77 H 0.4623 -0.0427 0.9088 0.121 Uiso 1 1 calc R
C78 C 0.41451(13) 0.0858(2) 0.89387(14) 0.0825(9) Uani 1 1 d .
H78 H 0.4442 0.1182 0.9263 0.099 Uiso 1 1 calc R
B2 B 0.34927(13) 0.2552(2) 0.87057(12) 0.0514(7) Uani 1 1 d .

loop_
_atom_site_aniso_label
_atom_site_aniso_U_11
_atom_site_aniso_U_22
_atom_site_aniso_U_33
_atom_site_aniso_U_23
_atom_site_aniso_U_13
_atom_site_aniso_U_12
Fe1 0.04724(19) 0.03934(16) 0.03608(18) 0.00250(13) 0.02083(14) 0.00424(14)
O1 0.0567(10) 0.0712(11) 0.0549(11) 0.0032(8) 0.0237(9) -0.0163(9)
O2 0.0730(14) 0.148(2) 0.0843(15) -0.0461(14) 0.0161(12) -0.0428(14)
O3 0.0871(13) 0.0591(10) 0.0829(13) 0.0017(9) 0.0467(11) 0.0279(10)
O4 0.1277(16) 0.0514(10) 0.0611(12) 0.0157(9) 0.0345(11) 0.0311(11)
N1 0.0454(11) 0.0458(10) 0.0342(10) -0.0014(8) 0.0140(9) 0.0009(8)
N2 0.0437(11) 0.0499(10) 0.0353(10) -0.0027(8) 0.0146(9) 0.0012(9)
N3 0.0495(12) 0.0471(11) 0.0618(14) -0.0022(10) 0.0224(11) -0.0041(9)
N4 0.0539(12) 0.0377(10) 0.0516(12) 0.0061(8) 0.0242(10) 0.0101(8)
N5 0.0557(11) 0.0386(9) 0.0400(10) 0.0003(8) 0.0221(9) 0.0026(9)
N6 0.0581(12) 0.0413(10) 0.0470(12) -0.0002(8) 0.0234(10) 0.0107(9)
C1 0.0581(16) 0.0641(16) 0.0553(16) 0.0014(12) 0.0037(13) -0.0012(13)
C2 0.084(2) 0.0664(16) 0.0570(17) -0.0170(13) 0.0210(15) 0.0011(14)
C3 0.0502(14) 0.0495(13) 0.0398(13) -0.0025(10) 0.0076(11) -0.0045(11)
C4 0.0690(18) 0.0592(15) 0.0602(17) -0.0038(13) 0.0144(14) -0.0154(13)
C5 0.0437(13) 0.0450(12) 0.0420(13) 0.0036(10) 0.0187(11) 0.0020(10)
C6 0.0459(14) 0.0578(14) 0.0391(13) 0.0052(10) 0.0199(11) 0.0034(11)
C7 0.0673(18) 0.104(2) 0.0451(16) 0.0101(15) 0.0288(14) -0.0041(16)
C8 0.088(2) 0.155(3) 0.0373(17) 0.0011(17) 0.0312(17) -0.003(2)
C9 0.073(2) 0.136(3) 0.0375(16) -0.0234(16) 0.0157(14) -0.0045(19)
C10 0.0496(15) 0.0740(16) 0.0403(14) -0.0135(12) 0.0135(12) 0.0000(12)
C11 0.0511(16) 0.0681(16) 0.0583(17) -0.0211(13) 0.0122(14) -0.0067(13)
C12 0.107(3) 0.201(5) 0.138(4) -0.058(3) 0.047(3) -0.085(3)
C13 0.0572(17) 0.0621(17) 0.106(2) -0.0005(16) 0.0373(17) -0.0119(14)
C14 0.092(3) 0.090(3) 0.265(5) 0.066(3) 0.080(3) -0.002(2)
C15 0.068(2) 0.097(2) 0.179(4) -0.008(2) 0.071(2) -0.0098(18)
C16 0.080(2) 0.0622(18) 0.147(3) 0.0434(19) 0.029(2) 0.0020(16)
C17 0.100(2) 0.080(2) 0.074(2) 0.0242(16) 0.0136(18) 0.0254(18)
C18 0.0653(17) 0.0411(13) 0.0696(18) 0.0126(12) 0.0256(14) 0.0144(12)
C19 0.098(2) 0.0679(18) 0.100(2) 0.0206(17) 0.043(2) 0.0351(17)
C20 0.0573(15) 0.0385(12) 0.0585(15) -0.0048(11) 0.0275(13) 0.0068(11)
C21 0.0613(15) 0.0441(13) 0.0485(14) -0.0057(10) 0.0300(12) 0.0017(11)
C22 0.096(2) 0.0675(17) 0.0587(17) -0.0091(14) 0.0467(16) 0.0088(15)
C23 0.142(3) 0.078(2) 0.0540(17) 0.0046(14) 0.0605(19) 0.0125(19)
C24 0.122(2) 0.0620(16) 0.0493(16) 0.0110(13) 0.0401(17) 0.0131(16)
C25 0.0717(16) 0.0449(12) 0.0360(13) 0.0026(10) 0.0236(12) 0.0042(12)
C26 0.0699(16) 0.0364(12) 0.0436(14) 0.0055(10) 0.0142(13) 0.0068(11)
C27 0.169(3) 0.072(2) 0.093(2) 0.0203(18) 0.065(2) 0.059(2)
C28 0.0638(17) 0.0463(13) 0.0688(17) -0.0026(12) 0.0266(14) 0.0159(12)
C29 0.082(2) 0.087(2) 0.185(4) -0.035(2) 0.067(2) 0.0108(19)
C30 0.098(2) 0.0719(19) 0.085(2) -0.0293(16) 0.0265(18) 0.0155(17)
C31 0.0519(14) 0.0472(12) 0.0413(13) 0.0028(10) 0.0185(11) 0.0021(11)
C32 0.0580(15) 0.0511(14) 0.0499(15) -0.0028(11) 0.0115(12) 0.0046(12)
C33 0.0731(18) 0.0544(15) 0.0729(19) -0.0029(14) 0.0090(15) 0.0154(14)
C34 0.091(2) 0.0518(16) 0.093(2) -0.0206(16) 0.0234(19) 0.0127(15)
C35 0.099(2) 0.0639(17) 0.0551(17) -0.0179(14) 0.0099(16) 0.0039(16)
C36 0.0753(18) 0.0586(16) 0.0490(15) -0.0002(12) 0.0098(14) 0.0088(13)
C37 0.0669(17) 0.0416(12) 0.0472(14) 0.0004(11) 0.0152(13) 0.0157(12)
C38 0.101(2) 0.0489(14) 0.0473(16) 0.0048(11) 0.0320(15) 0.0079(13)
C39 0.157(3) 0.0545(17) 0.061(2) 0.0087(14) 0.056(2) 0.0175(19)
C40 0.169(4) 0.067(2) 0.0446(18) -0.0025(15) 0.022(2) 0.041(2)
C41 0.100(3) 0.070(2) 0.064(2) -0.0165(15) -0.0054(19) 0.0376(17)
C42 0.0729(19) 0.0631(17) 0.0589(18) -0.0136(13) 0.0125(15) 0.0239(14)
C43 0.0417(14) 0.0518(14) 0.0590(16) 0.0092(11) 0.0162(12) 0.0097(11)
C44 0.0654(18) 0.0531(16) 0.103(2) 0.0035(15) 0.0345(17) 0.0009(14)
C45 0.071(2) 0.066(2) 0.157(4) 0.025(2) 0.039(2) -0.0038(16)
C46 0.070(2) 0.125(3) 0.141(4) 0.058(3) 0.049(2) -0.001(2)
C47 0.069(2) 0.135(3) 0.084(2) 0.031(2) 0.0393(18) 0.000(2)
C48 0.0536(16) 0.0818(18) 0.0554(16) 0.0123(13) 0.0210(13) 0.0031(13)
C49 0.0548(15) 0.0563(14) 0.0375(13) 0.0030(10) 0.0213(11) 0.0030(12)
C50 0.0604(17) 0.0561(15) 0.0589(16) -0.0020(12) 0.0245(13) 0.0123(12)
C51 0.074(2) 0.0683(18) 0.081(2) 0.0034(15) 0.0362(17) 0.0256(16)
C52 0.0584(18) 0.100(2) 0.075(2) 0.0115(17) 0.0319(16) 0.0259(18)
C53 0.0558(18) 0.095(2) 0.081(2) 0.0192(17) 0.0244(16) -0.0014(16)
C54 0.0578(17) 0.0685(17) 0.0734(18) 0.0198(14) 0.0259(15) 0.0075(14)
B1 0.0527(16) 0.0457(15) 0.0413(15) 0.0030(11) 0.0159(13) 0.0069(12)
C55 0.0658(17) 0.0410(12) 0.0482(14) 0.0013(10) 0.0257(13) -0.0032(11)
C56 0.0762(18) 0.0477(13) 0.0525(16) -0.0045(11) 0.0342(14) -0.0019(12)
C57 0.106(2) 0.0498(14) 0.0556(18) -0.0037(12) 0.0437(18) -0.0051(15)
C58 0.130(3) 0.0592(16) 0.0415(16) 0.0019(13) 0.032(2) -0.0075(18)
C59 0.087(2) 0.0781(19) 0.0492(18) 0.0006(14) 0.0089(16) -0.0019(16)
C60 0.0715(19) 0.0722(17) 0.0553(17) 0.0011(13) 0.0266(15) -0.0025(14)
C61 0.0477(14) 0.0576(14) 0.0396(13) 0.0036(11) 0.0170(11) 0.0053(11)
C62 0.0622(17) 0.0831(18) 0.0450(15) 0.0008(13) 0.0237(13) 0.0022(14)
C63 0.077(2) 0.110(2) 0.0524(17) 0.0184(16) 0.0356(16) 0.0157(18)
C64 0.0679(19) 0.090(2) 0.088(2) 0.0444(18) 0.0420(17) 0.0189(17)
C65 0.0697(18) 0.0574(16) 0.088(2) 0.0193(15) 0.0345(17) 0.0074(14)
C66 0.0607(16) 0.0570(15) 0.0575(16) 0.0071(12) 0.0298(13) 0.0073(12)
C67 0.0592(16) 0.0738(16) 0.0403(14) -0.0103(12) 0.0245(12) -0.0029(13)
C68 0.0639(19) 0.0752(18) 0.0711(19) -0.0117(15) 0.0253(15) 0.0088(15)
C69 0.074(2) 0.100(2) 0.079(2) -0.0087(17) 0.0259(19) 0.0181(19)
C70 0.066(2) 0.148(3) 0.069(2) -0.015(2) 0.0220(18) 0.024(2)
C71 0.062(2) 0.156(3) 0.0582(19) -0.011(2) 0.0246(16) -0.016(2)
C72 0.0643(19) 0.104(2) 0.0496(16) -0.0002(14) 0.0239(14) -0.0079(16)
C73 0.0693(17) 0.0562(14) 0.0525(15) -0.0034(12) 0.0329(14) -0.0059(13)
C74 0.096(2) 0.0611(17) 0.0554(17) -0.0045(13) 0.0142(16) 0.0007(15)
C75 0.119(3) 0.067(2) 0.083(2) -0.0196(17) 0.014(2) -0.006(2)
C76 0.115(3) 0.0631(19) 0.119(3) -0.020(2) 0.053(2) 0.000(2)
C77 0.081(2) 0.077(2) 0.132(3) -0.016(2) 0.030(2) 0.0135(18)
C78 0.0628(19) 0.0697(18) 0.109(2) -0.0247(17) 0.0286(18) -0.0010(15)
B2 0.0574(17) 0.0579(16) 0.0423(15) -0.0041(13) 0.0234(13) -0.0012(14)

loop_
_atom_type_symbol
_atom_type_description
_atom_type_scat_dispersion_real
_atom_type_scat_dispersion_imag
_atom_type_scat_source
C C 0.0033 0.0016 'International Tables Vol C Tables 4.2.6.8 and 6.1.1.4'
H H 0.0000 0.0000 'International Tables Vol C Tables 4.2.6.8 and 6.1.1.4'
B B 0.0013 0.0007 'International Tables Vol C Tables 4.2.6.8 and 6.1.1.4'
N N 0.0061 0.0033 'International Tables Vol C Tables 4.2.6.8 and 6.1.1.4'
O O 0.0106 0.0060 'International Tables Vol C Tables 4.2.6.8 and 6.1.1.4'
Fe Fe 0.3463 0.8444 'International Tables Vol C Tables 4.2.6.8 and 6.1.1.4'

loop_
_geom_angle_atom_site_label_1
_geom_angle_atom_site_label_2
_geom_angle_atom_site_label_3
_geom_angle
N1 Fe1 N3 149.84(7)
N2 Fe1 N1 75.06(7)
N2 Fe1 N3 74.82(7)
N2 Fe1 N4 101.94(7)
N2 Fe1 N5 176.74(7)
N2 Fe1 N6 107.95(6)
N4 Fe1 N1 93.69(6)
N4 Fe1 N3 91.04(7)
N4 Fe1 N6 150.06(7)
N5 Fe1 N1 106.33(7)
N5 Fe1 N3 103.68(7)
N5 Fe1 N4 75.11(7)
N5 Fe1 N6 74.96(6)
N6 Fe1 N1 95.46(6)
N6 Fe1 N3 95.13(7)
C5 O1 C4 104.95(17)
C11 O2 C12 105.1(2)
C20 O3 C19 104.63(18)
C26 O4 C27 104.97(19)
C3 N1 Fe1 140.38(14)
C5 N1 Fe1 112.39(14)
C5 N1 C3 107.22(17)
C6 N2 Fe1 119.86(14)
C10 N2 Fe1 120.19(15)
C10 N2 C6 119.63(19)
C11 N3 Fe1 112.33(16)
C11 N3 C13 107.0(2)
C13 N3 Fe1 140.51(17)
C18 N4 Fe1 140.88(15)
C20 N4 Fe1 112.73(14)
C20 N4 C18 106.37(18)
C21 N5 Fe1 120.10(14)
C25 N5 Fe1 120.32(14)
C25 N5 C21 119.57(18)
C26 N6 Fe1 112.63(14)
C26 N6 C28 107.22(18)
C28 N6 Fe1 140.00(15)
N1 C3 C1 108.79(17)
N1 C3 C2 110.39(19)
N1 C3 C4 102.02(17)
C1 C3 C2 110.9(2)
C1 C3 C4 112.1(2)
C2 C3 C4 112.3(2)
O1 C4 C3 104.77(17)
O1 C5 C6 119.13(19)
N1 C5 O1 119.13(19)
N1 C5 C6 121.7(2)
N2 C6 C5 110.89(18)
N2 C6 C7 122.0(2)
C7 C6 C5 127.0(2)
C8 C7 C6 118.1(3)
C7 C8 C9 119.8(2)
C10 C9 C8 119.0(3)
N2 C10 C9 121.5(2)
N2 C10 C11 110.7(2)
C9 C10 C11 127.7(2)
O2 C11 C10 118.7(2)
N3 C11 O2 119.4(2)
N3 C11 C10 121.8(2)
O2 C12 C13 106.4(3)
N3 C13 C12 102.1(2)
C14 C13 N3 109.5(2)
C14 C13 C12 114.1(3)
C14 C13 C15 109.5(3)
C15 C13 N3 109.7(2)
C15 C13 C12 111.7(3)
N4 C18 C16 108.3(2)
N4 C18 C17 111.07(19)
N4 C18 C19 102.12(19)
C16 C18 C19 114.0(2)
C17 C18 C16 109.9(2)
C17 C18 C19 111.2(2)
O3 C19 C18 104.5(2)
O3 C20 C21 118.7(2)
N4 C20 O3 119.8(2)
N4 C20 C21 121.49(19)
N5 C21 C20 110.37(18)
N5 C21 C22 121.7(2)
C22 C21 C20 127.9(2)
C21 C22 C23 118.4(2)
C22 C23 C24 120.1(2)
C25 C24 C23 118.3(2)
N5 C25 C24 121.9(2)
N5 C25 C26 110.12(18)
C24 C25 C26 128.0(2)
O4 C26 C25 118.6(2)
N6 C26 O4 119.4(2)
N6 C26 C25 121.91(19)
O4 C27 C28 106.1(2)
N6 C28 C27 101.86(19)
N6 C28 C29 109.3(2)
N6 C28 C30 109.9(2)
C29 C28 C27 111.4(3)
C30 C28 C27 113.1(3)
C30 C28 C29 110.8(2)
C32 C31 B1 123.0(2)
C36 C31 C32 113.7(2)
C36 C31 B1 123.0(2)
C33 C32 C31 123.2(2)
C34 C33 C32 120.5(2)
C33 C34 C35 119.0(2)
C34 C35 C36 119.7(2)
C35 C36 C31 123.9(2)
C38 C37 B1 121.8(2)
C42 C37 C38 115.0(2)
C42 C37 B1 123.2(2)
C39 C38 C37 123.0(3)
C40 C39 C38 120.5(3)
C39 C40 C41 119.2(3)
C40 C41 C42 120.3(3)
C37 C42 C41 122.2(3)
C44 C43 C48 114.2(2)
C44 C43 B1 122.5(2)
C48 C43 B1 123.0(2)
C43 C44 C45 122.9(3)
C46 C45 C44 120.0(3)
C45 C46 C47 119.4(3)
C46 C47 C48 120.0(3)
C47 C48 C43 123.3(3)
C50 C49 B1 122.5(2)
C54 C49 C50 113.9(2)
C54 C49 B1 123.5(2)
C51 C50 C49 123.4(3)
C52 C51 C50 120.5(3)
C51 C52 C53 119.2(3)
C52 C53 C54 119.6(3)
C49 C54 C53 123.4(2)
C37 B1 C31 108.58(17)
C37 B1 C43 112.0(2)
C37 B1 C49 108.87(19)
C43 B1 C31 108.12(19)
C49 B1 C31 111.84(19)
C49 B1 C43 107.50(17)
C56 C55 C60 114.2(2)
C56 C55 B2 124.2(2)
C60 C55 B2 121.5(2)
C57 C56 C55 123.2(3)
C58 C57 C56 120.4(3)
C59 C58 C57 119.2(3)
C58 C59 C60 119.9(3)
C59 C60 C55 123.1(3)
C62 C61 B2 122.2(2)
C66 C61 C62 114.9(2)
C66 C61 B2 122.6(2)
C63 C62 C61 122.5(3)
C64 C63 C62 120.5(3)
C63 C64 C65 119.2(3)
C64 C65 C66 119.2(3)
C65 C66 C61 123.7(2)
C68 C67 B2 123.2(2)
C72 C67 C68 113.9(2)
C72 C67 B2 122.9(2)
C69 C68 C67 123.6(3)
C70 C69 C68 119.8(3)
C69 C70 C71 119.7(3)
C70 C71 C72 119.6(3)
C71 C72 C67 123.4(3)
C74 C73 C78 113.3(2)
C74 C73 B2 124.0(2)
C78 C73 B2 122.7(2)
C73 C74 C75 124.1(3)
C76 C75 C74 120.5(3)
C75 C76 C77 118.4(3)
C76 C77 C78 120.1(3)
C77 C78 C73 123.6(3)
C55 B2 C67 110.10(19)
C55 B2 C73 108.83(19)
C61 B2 C55 110.41(19)
C61 B2 C67 106.73(19)
C61 B2 C73 109.52(18)
C67 B2 C73 111.2(2)

loop_
_geom_bond_atom_site_label_1
_geom_bond_atom_site_label_2
_geom_bond_distance
Fe1 N1 2.2039(17)
Fe1 N2 2.0895(17)
Fe1 N3 2.2114(19)
Fe1 N4 2.1971(16)
Fe1 N5 2.0898(17)
Fe1 N6 2.1995(17)
O1 C4 1.463(3)
O1 C5 1.336(2)
O2 C11 1.339(3)
O2 C12 1.453(4)
O3 C19 1.478(3)
O3 C20 1.330(2)
O4 C26 1.333(2)
O4 C27 1.450(3)
N1 C3 1.494(3)
N1 C5 1.271(2)
N2 C6 1.336(3)
N2 C10 1.331(3)
N3 C11 1.266(3)
N3 C13 1.511(3)
N4 C18 1.507(3)
N4 C20 1.275(3)
N5 C21 1.342(3)
N5 C25 1.337(3)
N6 C26 1.267(3)
N6 C28 1.498(3)
C1 C3 1.520(3)
C2 C3 1.521(3)
C3 C4 1.539(3)
C5 C6 1.466(3)
C6 C7 1.378(3)
C7 C8 1.375(4)
C8 C9 1.376(4)
C9 C10 1.372(3)
C10 C11 1.470(3)
C12 C13 1.523(5)
C13 C14 1.499(4)
C13 C15 1.503(4)
C16 C18 1.511(3)
C17 C18 1.511(4)
C18 C19 1.532(4)
C20 C21 1.474(3)
C21 C22 1.375(3)
C22 C23 1.377(4)
C23 C24 1.384(4)
C24 C25 1.373(3)
C25 C26 1.475(3)
C27 C28 1.529(4)
C28 C29 1.507(4)
C28 C30 1.499(3)
C31 C32 1.396(3)
C31 C36 1.396(3)
C31 B1 1.652(3)
C32 C33 1.385(3)
C33 C34 1.366(4)
C34 C35 1.371(4)
C35 C36 1.384(3)
C37 C38 1.404(3)
C37 C42 1.385(3)
C37 B1 1.645(3)
C38 C39 1.377(4)
C39 C40 1.364(5)
C40 C41 1.366(5)
C41 C42 1.406(4)
C43 C44 1.388(3)
C43 C48 1.391(3)
C43 B1 1.652(4)
C44 C45 1.398(4)
C45 C46 1.357(5)
C46 C47 1.361(5)
C47 C48 1.388(4)
C49 C50 1.395(3)
C49 C54 1.393(3)
C49 B1 1.650(3)
C50 C51 1.382(3)
C51 C52 1.360(4)
C52 C53 1.371(4)
C53 C54 1.395(3)
C55 C56 1.392(3)
C55 C60 1.403(3)
C55 B2 1.649(3)
C56 C57 1.382(3)
C57 C58 1.369(4)
C58 C59 1.367(4)
C59 C60 1.390(3)
C61 C62 1.391(3)
C61 C66 1.389(3)
C61 B2 1.647(3)
C62 C63 1.388(3)
C63 C64 1.370(4)
C64 C65 1.378(4)
C65 C66 1.387(3)
C67 C68 1.400(3)
C67 C72 1.398(3)
C67 B2 1.657(4)
C68 C69 1.390(4)
C69 C70 1.358(4)
C70 C71 1.379(4)
C71 C72 1.388(4)
C73 C74 1.380(3)
C73 C78 1.397(4)
C73 B2 1.659(3)
C74 C75 1.393(4)
C75 C76 1.349(4)
C76 C77 1.379(4)
C77 C78 1.386(4)
